data_8105763
loop_
_publ_author_name
'Tan, Nianyuan'
'Wu, Shuisheng'
'Huiqiong, Yang'
'Lan, Donghui'
'Au, Chak-Tong'
'Yi, Bing'

_publ_section_title
;
 Crystal structure of
 6-cyclohexyl-6,7-dihydrodibenzo[c,f][1,5]azabismocin-12(5H)-yl nitrate,
 C20H23O3N2Bi
;
_journal_issue 3
_journal_name_full 'Zeitschrift f\"ur Kristallographie - New Crystal Structures'
_journal_page_first 509
_journal_page_last 511
_journal_paper_doi 10.1515/ncrs-2018-0507
_journal_volume 234
_journal_year 2019
_chemical_formula_moiety 'C20 H23 Bi N2 O3'
_chemical_formula_sum 'C20 H23 Bi N2 O3'
_chemical_formula_weight 548.38
_space_group_crystal_system monoclinic
_space_group_IT_number 14
_space_group_name_Hall '-P 2yn'
_space_group_name_H-M_alt 'P 1 21/n 1'
_atom_sites_solution_hydrogens geom
_atom_sites_solution_primary direct
_audit_creation_date 2018-07-27
_audit_creation_method
;
Olex2 1.2
(compiled 2018.05.18 svn.r3508 for OlexSys, GUI svn.r5497)
;
_audit_update_record
;
2018-07-28 # Formatted by publCIF
;
_cell_angle_alpha 90
_cell_angle_beta 105.491(2)
_cell_angle_gamma 90
_cell_formula_units_Z 4
_cell_length_a 10.6897(5)
_cell_length_b 10.5590(5)
_cell_length_c 17.4099(9)
_cell_measurement_reflns_used 9192
_cell_measurement_temperature 296(2)
_cell_measurement_theta_max 27.48
_cell_measurement_theta_min 2.28
_cell_volume 1893.71(16)
_computing_cell_refinement 'Bruker SAINT'
_computing_data_collection 'Bruker APEX2'
_computing_data_reduction 'Bruker SAINT'
_computing_molecular_graphics 'Olex2 (Dolomanov et al., 2009)'
_computing_publication_material 'Olex2 (Dolomanov et al., 2009)'
_computing_structure_refinement 'ShelXL (Sheldrick, 2015)'
_computing_structure_solution 'ShelXT (Sheldrick, 2015)'
_diffrn_ambient_temperature 296.15
_diffrn_measured_fraction_theta_full 0.980
_diffrn_measured_fraction_theta_max 0.959
_diffrn_measurement_device_type 'Bruker APEX-II CCD'
_diffrn_measurement_method '\f and \w scans'
_diffrn_radiation_monochromator graphite
_diffrn_radiation_type MoK\a
_diffrn_radiation_wavelength 0.71073
_diffrn_reflns_av_R_equivalents 0.0339
_diffrn_reflns_av_unetI/netI 0.0335
_diffrn_reflns_Laue_measured_fraction_full 0.980
_diffrn_reflns_Laue_measured_fraction_max 0.959
_diffrn_reflns_limit_h_max 13
_diffrn_reflns_limit_h_min -13
_diffrn_reflns_limit_k_max 13
_diffrn_reflns_limit_k_min -13
_diffrn_reflns_limit_l_max 22
_diffrn_reflns_limit_l_min -20
_diffrn_reflns_number 14351
_diffrn_reflns_point_group_measured_fraction_full 0.980
_diffrn_reflns_point_group_measured_fraction_max 0.959
_diffrn_reflns_theta_full 25.242
_diffrn_reflns_theta_max 27.499
_diffrn_reflns_theta_min 2.279
_diffrn_source 'fine-focus sealed tube'
_exptl_absorpt_coefficient_mu 9.332
_exptl_absorpt_correction_T_max 0.7456
_exptl_absorpt_correction_T_min 0.3447
_exptl_absorpt_correction_type multi-scan
_exptl_absorpt_process_details SADABS
_exptl_crystal_colour colourless
_exptl_crystal_colour_primary colourless
_exptl_crystal_density_diffrn 1.923
_exptl_crystal_density_method 'not measured'
_exptl_crystal_description block
_exptl_crystal_F_000 1056
_exptl_crystal_size_max 0.05
_exptl_crystal_size_mid 0.04
_exptl_crystal_size_min 0.03
_refine_diff_density_max 1.418
_refine_diff_density_min -2.118
_refine_diff_density_rms 0.125
_refine_ls_extinction_coef .
_refine_ls_extinction_method none
_refine_ls_goodness_of_fit_ref 1.065
_refine_ls_hydrogen_treatment constr
_refine_ls_matrix_type full
_refine_ls_number_parameters 235
_refine_ls_number_reflns 4174
_refine_ls_number_restraints 0
_refine_ls_restrained_S_all 1.065
_refine_ls_R_factor_all 0.0344
_refine_ls_R_factor_gt 0.0253
_refine_ls_shift/su_max 0.002
_refine_ls_shift/su_mean 0.000
_refine_ls_structure_factor_coef Fsqd
_refine_ls_weighting_details 'w=1/[\s^2^(Fo^2^)+(0.0195P)^2^+2.9960P] where P=(Fo^2^+2Fc^2^)/3'
_refine_ls_weighting_scheme calc
_refine_ls_wR_factor_gt 0.0542
_refine_ls_wR_factor_ref 0.0576
_reflns_Friedel_coverage 0.000
_reflns_Friedel_fraction_full .
_reflns_Friedel_fraction_max .
_reflns_number_gt 3516
_reflns_number_total 4174
_reflns_threshold_expression 'I > 2\s(I)'
_cod_data_source_file suppl_ncrs-2018-0507_suppl.cif
_cod_data_source_block yinsf1_0m
_cod_database_code 8105763
_shelx_shelxl_version_number 2018/3
_shelx_space_group_comment
;
The symmetry employed for this shelxl refinement is uniquely defined
by the following loop, which should always be used as a source of
symmetry information in preference to the above space-group names.
They are only intended as comments.
;
_shelx_estimated_absorpt_t_max 0.767
_shelx_estimated_absorpt_t_min 0.653
_olex2_refinement_description
;
1. Fixed Uiso
 At 1.2 times of:
  All C(H) groups, All C(H,H) groups
2.a Ternary CH refined with riding coordinates:
 C21(H21)
2.b Secondary CH2 refined with riding coordinates:
 C7(H7A,H7B), C17(H17A,H17B), C22(H22A,H22B), C23(H23A,H23B), C24(H24A,H24B),
 C25(H25A,H25B), C26(H26A,H26B)
2.c Aromatic/amide H refined with riding coordinates:
 C2(H2), C3(H3), C4(H4), C5(H5), C12(H12), C13(H13), C14(H14), C15(H15)
;
_olex2_submission_special_instructions 'No special instructions were received'

loop_
_space_group_symop_operation_xyz
'x, y, z'
'-x+1/2, y+1/2, -z+1/2'
'-x, -y, -z'
'x-1/2, -y-1/2, z-1/2'

loop_
_atom_site_label
_atom_site_type_symbol
_atom_site_fract_x
_atom_site_fract_y
_atom_site_fract_z
_atom_site_U_iso_or_equiv
_atom_site_adp_type
_atom_site_occupancy
_atom_site_site_symmetry_order
_atom_site_calc_flag
_atom_site_refinement_flags_posn
_atom_site_refinement_flags_adp
_atom_site_refinement_flags_occupancy
_atom_site_disorder_assembly
_atom_site_disorder_group
Bi1 Bi 0.99740(2) 0.27546(2) 0.04107(2) 0.02798(6) Uani 1 1 d . . . . .
N1 N 0.7606(3) 0.2827(3) 0.0321(2) 0.0278(7) Uani 1 1 d . . . . .
N2 N 1.2999(4) 0.2434(4) 0.0921(3) 0.0468(10) Uani 1 1 d . . . . .
O1 O 1.2198(3) 0.3143(4) 0.1148(2) 0.0489(8) Uani 1 1 d . . . . .
O2 O 1.2588(4) 0.1543(4) 0.0483(3) 0.0654(11) Uani 1 1 d . . . . .
O3 O 1.4140(4) 0.2673(6) 0.1160(3) 0.104(2) Uani 1 1 d . . . . .
C1 C 0.9601(4) 0.4611(4) 0.0942(2) 0.0284(8) Uani 1 1 d . . . . .
C2 C 1.0537(4) 0.5374(4) 0.1441(2) 0.0341(9) Uani 1 1 d . . . . .
H2 H 1.140489 0.513098 0.157202 0.041 Uiso 1 1 calc R . . . .
C3 C 1.0187(5) 0.6488(4) 0.1742(3) 0.0408(11) Uani 1 1 d . . . . .
H3 H 1.080823 0.697209 0.209703 0.049 Uiso 1 1 calc R . . . .
C4 C 0.8908(5) 0.6878(5) 0.1515(3) 0.0471(12) Uani 1 1 d . . . . .
H4 H 0.867252 0.764362 0.170084 0.057 Uiso 1 1 calc R . . . .
C5 C 0.7980(5) 0.6137(4) 0.1012(3) 0.0433(11) Uani 1 1 d . . . . .
H5 H 0.711924 0.640368 0.086460 0.052 Uiso 1 1 calc R . . . .
C6 C 0.8313(4) 0.5003(4) 0.0726(2) 0.0331(9) Uani 1 1 d . . . . .
C7 C 0.7285(4) 0.4196(4) 0.0175(3) 0.0366(10) Uani 1 1 d . . . . .
H7A H 0.644519 0.437010 0.026526 0.044 Uiso 1 1 calc R . . . .
H7B H 0.723842 0.440334 -0.037520 0.044 Uiso 1 1 calc R . . . .
C11 C 0.9738(4) 0.1542(4) 0.1411(2) 0.0304(9) Uani 1 1 d . . . . .
C12 C 1.0714(4) 0.0771(4) 0.1870(3) 0.0401(10) Uani 1 1 d . . . . .
H12 H 1.153524 0.077946 0.178304 0.048 Uiso 1 1 calc R . . . .
C13 C 1.0471(5) -0.0001(5) 0.2447(3) 0.0466(11) Uani 1 1 d . . . . .
H13 H 1.112556 -0.051772 0.274777 0.056 Uiso 1 1 calc R . . . .
C14 C 0.9258(5) -0.0011(5) 0.2582(3) 0.0464(12) Uani 1 1 d . . . . .
H14 H 0.909919 -0.052417 0.297985 0.056 Uiso 1 1 calc R . . . .
C15 C 0.8275(4) 0.0740(4) 0.2129(3) 0.0401(10) Uani 1 1 d . . . . .
H15 H 0.745323 0.071621 0.221378 0.048 Uiso 1 1 calc R . . . .
C16 C 0.8517(4) 0.1535(4) 0.1541(2) 0.0294(8) Uani 1 1 d . . . . .
C17 C 0.7498(4) 0.2458(4) 0.1123(3) 0.0341(10) Uani 1 1 d . . . . .
H17A H 0.664900 0.208630 0.106965 0.041 Uiso 1 1 calc R . . . .
H17B H 0.755940 0.321317 0.144792 0.041 Uiso 1 1 calc R . . . .
C21 C 0.6808(4) 0.1959(4) -0.0309(2) 0.0293(9) Uani 1 1 d . . . . .
H21 H 0.701868 0.108994 -0.012014 0.035 Uiso 1 1 calc R . . . .
C22 C 0.7152(4) 0.2078(5) -0.1097(3) 0.0414(11) Uani 1 1 d . . . . .
H22A H 0.807185 0.191697 -0.101281 0.050 Uiso 1 1 calc R . . . .
H22B H 0.697792 0.293666 -0.129509 0.050 Uiso 1 1 calc R . . . .
C23 C 0.6381(4) 0.1156(5) -0.1716(3) 0.0435(11) Uani 1 1 d . . . . .
H23A H 0.657075 0.131380 -0.222210 0.052 Uiso 1 1 calc R . . . .
H23B H 0.665158 0.029779 -0.155355 0.052 Uiso 1 1 calc R . . . .
C24 C 0.4933(4) 0.1273(5) -0.1824(3) 0.0454(11) Uani 1 1 d . . . . .
H24A H 0.463730 0.208979 -0.205780 0.054 Uiso 1 1 calc R . . . .
H24B H 0.448588 0.062045 -0.218711 0.054 Uiso 1 1 calc R . . . .
C25 C 0.4604(4) 0.1142(5) -0.1037(3) 0.0435(11) Uani 1 1 d . . . . .
H25A H 0.482539 0.029721 -0.082579 0.052 Uiso 1 1 calc R . . . .
H25B H 0.367883 0.126333 -0.111571 0.052 Uiso 1 1 calc R . . . .
C26 C 0.5350(4) 0.2120(5) -0.0442(3) 0.0416(11) Uani 1 1 d . . . . .
H26A H 0.509770 0.296561 -0.064311 0.050 Uiso 1 1 calc R . . . .
H26B H 0.513188 0.202497 0.006064 0.050 Uiso 1 1 calc R . . . .

loop_
_atom_site_aniso_label
_atom_site_aniso_U_11
_atom_site_aniso_U_22
_atom_site_aniso_U_33
_atom_site_aniso_U_23
_atom_site_aniso_U_13
_atom_site_aniso_U_12
Bi1 0.02479(8) 0.03292(9) 0.02692(9) 0.00074(7) 0.00810(6) 0.00283(6)
N1 0.0240(15) 0.0311(18) 0.0268(18) -0.0013(15) 0.0041(13) 0.0048(13)
N2 0.033(2) 0.070(3) 0.038(2) -0.006(2) 0.0096(17) 0.0052(19)
O1 0.0294(15) 0.068(2) 0.049(2) -0.0183(18) 0.0094(14) 0.0002(15)
O2 0.062(2) 0.060(3) 0.071(3) -0.014(2) 0.011(2) 0.016(2)
O3 0.029(2) 0.179(5) 0.105(4) -0.071(4) 0.018(2) -0.005(3)
C1 0.030(2) 0.027(2) 0.028(2) 0.0090(17) 0.0071(16) 0.0026(15)
C2 0.035(2) 0.038(2) 0.029(2) 0.0076(19) 0.0088(17) -0.0030(17)
C3 0.054(3) 0.039(3) 0.028(2) -0.002(2) 0.011(2) -0.011(2)
C4 0.058(3) 0.038(3) 0.049(3) -0.015(2) 0.021(2) -0.001(2)
C5 0.041(2) 0.039(3) 0.051(3) -0.006(2) 0.013(2) 0.006(2)
C6 0.033(2) 0.033(2) 0.032(2) -0.0022(19) 0.0075(17) 0.0039(17)
C7 0.030(2) 0.035(2) 0.043(3) -0.003(2) 0.0051(19) 0.0064(17)
C11 0.033(2) 0.027(2) 0.030(2) -0.0013(17) 0.0064(17) 0.0002(16)
C12 0.035(2) 0.037(2) 0.047(3) 0.007(2) 0.009(2) 0.0051(18)
C13 0.052(3) 0.036(3) 0.045(3) 0.012(2) 0.000(2) 0.003(2)
C14 0.060(3) 0.037(3) 0.039(3) 0.009(2) 0.008(2) -0.011(2)
C15 0.041(2) 0.045(3) 0.034(2) -0.007(2) 0.010(2) -0.015(2)
C16 0.0312(19) 0.032(2) 0.024(2) -0.0049(17) 0.0060(16) -0.0038(16)
C17 0.0257(19) 0.048(3) 0.030(2) -0.0047(19) 0.0092(17) 0.0016(17)
C21 0.0246(19) 0.033(2) 0.028(2) -0.0015(17) 0.0040(16) 0.0015(15)
C22 0.034(2) 0.058(3) 0.032(2) -0.007(2) 0.0088(19) -0.007(2)
C23 0.044(3) 0.054(3) 0.033(2) -0.010(2) 0.010(2) 0.000(2)
C24 0.039(2) 0.049(3) 0.040(3) -0.006(2) -0.004(2) -0.003(2)
C25 0.028(2) 0.056(3) 0.044(3) -0.011(2) 0.0067(19) -0.007(2)
C26 0.025(2) 0.054(3) 0.044(3) -0.014(2) 0.0072(19) -0.0010(18)

loop_
_atom_type_symbol
_atom_type_description
_atom_type_scat_dispersion_real
_atom_type_scat_dispersion_imag
_atom_type_scat_source
C C 0.0033 0.0016 'International Tables Vol C Tables 4.2.6.8 and 6.1.1.4'
H H 0.0000 0.0000 'International Tables Vol C Tables 4.2.6.8 and 6.1.1.4'
Bi Bi -4.1077 10.2566 'International Tables Vol C Tables 4.2.6.8 and 6.1.1.4'
N N 0.0061 0.0033 'International Tables Vol C Tables 4.2.6.8 and 6.1.1.4'
O O 0.0106 0.0060 'International Tables Vol C Tables 4.2.6.8 and 6.1.1.4'

loop_
_geom_angle_atom_site_label_1
_geom_angle_atom_site_label_2
_geom_angle_atom_site_label_3
_geom_angle
_geom_angle_site_symmetry_1
_geom_angle_site_symmetry_3
O1 Bi1 N1 149.99(11) . .
C1 Bi1 N1 73.19(12) . .
C1 Bi1 O1 83.75(13) . .
C11 Bi1 N1 75.05(13) . .
C11 Bi1 O1 89.02(14) . .
C11 Bi1 C1 96.32(13) . .
C7 N1 Bi1 102.9(2) . .
C7 N1 C21 113.9(3) . .
C17 N1 Bi1 105.4(2) . .
C17 N1 C7 110.1(3) . .
C17 N1 C21 110.7(3) . .
C21 N1 Bi1 113.3(2) . .
O2 N2 O1 119.1(4) . .
O3 N2 O1 118.1(5) . .
O3 N2 O2 122.8(4) . .
N2 O1 Bi1 112.5(3) . .
C2 C1 Bi1 125.8(3) . .
C6 C1 Bi1 114.8(3) . .
C6 C1 C2 119.4(4) . .
C3 C2 C1 120.5(4) . .
C2 C3 C4 119.6(4) . .
C5 C4 C3 120.2(4) . .
C4 C5 C6 120.7(4) . .
C1 C6 C7 120.2(4) . .
C5 C6 C1 119.6(4) . .
C5 C6 C7 120.2(4) . .
N1 C7 C6 110.0(3) . .
C12 C11 Bi1 124.0(3) . .
C16 C11 Bi1 116.1(3) . .
C16 C11 C12 119.9(4) . .
C13 C12 C11 120.5(4) . .
C12 C13 C14 120.0(4) . .
C13 C14 C15 120.3(4) . .
C14 C15 C16 120.1(4) . .
C11 C16 C15 119.3(4) . .
C11 C16 C17 120.9(4) . .
C15 C16 C17 119.6(4) . .
N1 C17 C16 113.5(3) . .
N1 C21 C22 112.3(3) . .
N1 C21 C26 113.6(3) . .
C22 C21 C26 109.7(4) . .
C21 C22 C23 111.8(4) . .
C24 C23 C22 112.2(4) . .
C25 C24 C23 111.0(4) . .
C24 C25 C26 110.3(4) . .
C21 C26 C25 110.8(4) . .

loop_
_geom_bond_atom_site_label_1
_geom_bond_atom_site_label_2
_geom_bond_distance
_geom_bond_site_symmetry_2
Bi1 N1 2.495(3) .
Bi1 O1 2.416(3) .
Bi1 C1 2.248(4) .
Bi1 C11 2.230(4) .
N1 C7 1.492(5) .
N1 C17 1.483(5) .
N1 C21 1.507(5) .
N2 O1 1.277(5) .
N2 O2 1.217(5) .
N2 O3 1.206(6) .
C1 C2 1.393(6) .
C1 C6 1.390(5) .
C2 C3 1.380(6) .
C3 C4 1.381(7) .
C4 C5 1.378(7) .
C5 C6 1.380(6) .
C6 C7 1.514(6) .
C11 C12 1.394(6) .
C11 C16 1.383(5) .
C12 C13 1.372(6) .
C13 C14 1.379(7) .
C14 C15 1.382(7) .
C15 C16 1.399(6) .
C16 C17 1.498(6) .
C21 C22 1.518(6) .
C21 C26 1.522(5) .
C22 C23 1.522(6) .
C23 C24 1.513(6) .
C24 C25 1.510(6) .
C25 C26 1.527(6) .
